data_4030216
loop_
_publ_author_name
'Lin, Hsin-Hui'
'Lee, Kuan-Yi'
'Chen, Yin-An'
'Liu, Chi-Fan'
'Yeh, Ming-Chang P'

_publ_section_title
;
 Diastereoselective synthesis of
 2-arylmethylene-6-hydroxyspiro[4.5]deca-7-ones via
 FeCl3&#x00B7;6H2O-catalyzed spiroannulation/hydride transfer of
 6-(5-arylpent-4-yn-1-yl)-7-oxabicyclo[4.1.0]heptan-2-ols.
;
_journal_issue 23
_journal_name_full 'The Journal of organic chemistry'
_journal_page_first 11802
_journal_page_last 11811
_journal_paper_doi 10.1021/jo5023266
_journal_volume 79
_journal_year 2014
_chemical_formula_moiety 'C18 H22 O3'
_chemical_formula_sum 'C18 H22 O3'
_chemical_formula_weight 286.36
_chemical_name_systematic
;
 ?
;
_space_group_IT_number 14
_symmetry_cell_setting monoclinic
_symmetry_space_group_name_Hall '-P 2ybc'
_symmetry_space_group_name_H-M 'P 1 21/c 1'
_atom_sites_solution_hydrogens geom
_atom_sites_solution_primary direct
_atom_sites_solution_secondary difmap
_audit_creation_method SHELXL-97
_cell_angle_alpha 90.00
_cell_angle_beta 95.724(2)
_cell_angle_gamma 90.00
_cell_formula_units_Z 4
_cell_length_a 11.1013(3)
_cell_length_b 8.4844(2)
_cell_length_c 15.9687(5)
_cell_measurement_reflns_used 0
_cell_measurement_temperature 200(2)
_cell_measurement_theta_max 0
_cell_measurement_theta_min 0
_cell_volume 1496.56(7)
_computing_molecular_graphics 'Ortep-3 for Windows (Farrugia, 1997)'
_computing_publication_material 'WinGX publication routines (Farrugia, 1999)'
_computing_structure_refinement 'SHELXL-97 (Sheldrick, 1997)'
_computing_structure_solution 'SHELXS-86 (Sheldrick, 1986)'
_diffrn_ambient_temperature 200(2)
_diffrn_measured_fraction_theta_full 0.988
_diffrn_measured_fraction_theta_max 0.988
_diffrn_radiation_monochromator graphite
_diffrn_radiation_source 'fine-focus sealed tube'
_diffrn_radiation_type MoK\a
_diffrn_radiation_wavelength 0.71073
_diffrn_reflns_av_R_equivalents 0.0256
_diffrn_reflns_av_sigmaI/netI 0.0247
_diffrn_reflns_limit_h_max 13
_diffrn_reflns_limit_h_min -12
_diffrn_reflns_limit_k_max 10
_diffrn_reflns_limit_k_min -10
_diffrn_reflns_limit_l_max 18
_diffrn_reflns_limit_l_min -18
_diffrn_reflns_number 9911
_diffrn_reflns_theta_full 25.04
_diffrn_reflns_theta_max 25.04
_diffrn_reflns_theta_min 2.56
_exptl_absorpt_coefficient_mu 0.085
_exptl_absorpt_correction_T_max 0.9924
_exptl_absorpt_correction_T_min 0.9684
_exptl_absorpt_correction_type multi-scan
_exptl_crystal_colour colorless
_exptl_crystal_density_diffrn 1.271
_exptl_crystal_density_method 'not measured'
_exptl_crystal_description prism
_exptl_crystal_F_000 616
_exptl_crystal_size_max 0.38
_exptl_crystal_size_mid 0.17
_exptl_crystal_size_min 0.09
_refine_diff_density_max 0.232
_refine_diff_density_min -0.228
_refine_diff_density_rms 0.034
_refine_ls_extinction_method none
_refine_ls_goodness_of_fit_ref 1.042
_refine_ls_hydrogen_treatment constr
_refine_ls_matrix_type full
_refine_ls_number_parameters 190
_refine_ls_number_reflns 2611
_refine_ls_number_restraints 0
_refine_ls_restrained_S_all 1.042
_refine_ls_R_factor_all 0.0450
_refine_ls_R_factor_gt 0.0381
_refine_ls_shift/su_max 0.000
_refine_ls_shift/su_mean 0.000
_refine_ls_structure_factor_coef Fsqd
_refine_ls_weighting_details 'calc w=1/[\s^2^(Fo^2^)+(0.0447P)^2^+0.5280P] where P=(Fo^2^+2Fc^2^)/3'
_refine_ls_weighting_scheme calc
_refine_ls_wR_factor_gt 0.0920
_refine_ls_wR_factor_ref 0.0972
_reflns_number_gt 2275
_reflns_number_total 2611
_reflns_threshold_expression >2sigma(I)
_cod_data_source_file jo5023266_si_006.cif
_cod_data_source_block a16274
_cod_depositor_comments 'Adding full bibliography for 4030212--4030218.cif.'
_cod_original_sg_symbol_H-M 'P 21/c'
_cod_database_code 4030216

loop_
_symmetry_equiv_pos_as_xyz
'x, y, z'
'-x, y+1/2, -z+1/2'
'-x, -y, -z'
'x, -y-1/2, z-1/2'

loop_
_atom_site_label
_atom_site_type_symbol
_atom_site_fract_x
_atom_site_fract_y
_atom_site_fract_z
_atom_site_U_iso_or_equiv
_atom_site_adp_type
_atom_site_occupancy
_atom_site_symmetry_multiplicity
_atom_site_calc_flag
_atom_site_refinement_flags
C1 C 0.38727(12) 0.21060(15) 0.19792(8) 0.0237(3) Uani 1 1 d .
H1 H 0.4651 0.2339 0.2329 0.028 Uiso 1 1 calc R
C2 C 0.28488(13) 0.27010(17) 0.24537(8) 0.0276(3) Uani 1 1 d .
C3 C 0.29235(14) 0.44151(17) 0.26875(9) 0.0339(4) Uani 1 1 d .
H3A H 0.3660 0.4609 0.3076 0.041 Uiso 1 1 calc R
H3B H 0.2210 0.4715 0.2978 0.041 Uiso 1 1 calc R
C4 C 0.29645(14) 0.54098(16) 0.18897(9) 0.0312(3) Uani 1 1 d .
H4A H 0.2171 0.5351 0.1548 0.037 Uiso 1 1 calc R
H4B H 0.3117 0.6525 0.2048 0.037 Uiso 1 1 calc R
C5 C 0.39563(13) 0.48313(15) 0.13670(9) 0.0260(3) Uani 1 1 d .
H5A H 0.4754 0.5038 0.1682 0.031 Uiso 1 1 calc R
H5B H 0.3915 0.5446 0.0838 0.031 Uiso 1 1 calc R
C6 C 0.38663(12) 0.30593(15) 0.11472(8) 0.0219(3) Uani 1 1 d .
C7 C 0.27293(12) 0.27163(16) 0.05398(8) 0.0254(3) Uani 1 1 d .
H7A H 0.2408 0.1653 0.0642 0.031 Uiso 1 1 calc R
H7B H 0.2089 0.3505 0.0609 0.031 Uiso 1 1 calc R
C8 C 0.31546(13) 0.28209(17) -0.03366(9) 0.0283(3) Uani 1 1 d .
H8A H 0.3189 0.3930 -0.0525 0.034 Uiso 1 1 calc R
H8B H 0.2611 0.2221 -0.0750 0.034 Uiso 1 1 calc R
C9 C 0.44186(12) 0.20887(16) -0.02264(8) 0.0247(3) Uani 1 1 d .
H9A H 0.4373 0.0926 -0.0272 0.030 Uiso 1 1 calc R
H9B H 0.4925 0.2495 -0.0655 0.030 Uiso 1 1 calc R
C10 C 0.49242(12) 0.25843(15) 0.06460(8) 0.0222(3) Uani 1 1 d .
C11 C 0.60733(12) 0.27445(16) 0.09741(9) 0.0255(3) Uani 1 1 d .
H11 H 0.6160 0.3037 0.1551 0.031 Uiso 1 1 calc R
C12 C 0.72288(12) 0.25520(15) 0.06077(9) 0.0254(3) Uani 1 1 d .
C13 C 0.73772(12) 0.17860(15) -0.01464(9) 0.0253(3) Uani 1 1 d .
H13 H 0.6705 0.1275 -0.0446 0.030 Uiso 1 1 calc R
C14 C 0.84990(12) 0.17594(16) -0.04662(9) 0.0276(3) Uani 1 1 d .
C15 C 0.94915(14) 0.2481(2) -0.00400(11) 0.0454(4) Uani 1 1 d .
H15 H 1.0255 0.2470 -0.0260 0.054 Uiso 1 1 calc R
C16 C 0.93481(15) 0.3223(3) 0.07178(13) 0.0586(6) Uani 1 1 d .
H16 H 1.0026 0.3717 0.1020 0.070 Uiso 1 1 calc R
C17 C 0.82454(14) 0.3257(2) 0.10403(11) 0.0428(4) Uani 1 1 d .
H17 H 0.8174 0.3766 0.1563 0.051 Uiso 1 1 calc R
C18 C 0.96659(15) 0.0920(2) -0.15703(11) 0.0460(4) Uani 1 1 d .
H18A H 0.9985 0.1975 -0.1687 0.055 Uiso 1 1 d R
H18B H 0.9577 0.0360 -0.2062 0.055 Uiso 1 1 d R
H18C H 1.0258 0.0409 -0.1188 0.055 Uiso 1 1 d R
O1 O 0.38122(9) 0.04616(11) 0.18466(6) 0.0300(3) Uani 1 1 d .
H1' H 0.3011 0.0164 0.1814 0.036 Uiso 1 1 d R
O2 O 0.20126(10) 0.18428(13) 0.25879(7) 0.0394(3) Uani 1 1 d .
O3 O 0.85301(9) 0.09952(12) -0.12237(7) 0.0344(3) Uani 1 1 d .

loop_
_atom_site_aniso_label
_atom_site_aniso_U_11
_atom_site_aniso_U_22
_atom_site_aniso_U_33
_atom_site_aniso_U_23
_atom_site_aniso_U_13
_atom_site_aniso_U_12
C1 0.0218(7) 0.0266(7) 0.0221(7) 0.0010(5) -0.0007(5) -0.0011(5)
C2 0.0274(8) 0.0380(8) 0.0168(7) 0.0024(6) 0.0000(6) -0.0015(6)
C3 0.0353(9) 0.0391(8) 0.0283(8) -0.0066(6) 0.0079(6) 0.0014(7)
C4 0.0310(8) 0.0291(7) 0.0333(8) -0.0042(6) 0.0019(6) 0.0034(6)
C5 0.0253(8) 0.0261(7) 0.0263(7) 0.0017(6) 0.0001(6) -0.0010(5)
C6 0.0185(7) 0.0266(7) 0.0205(7) 0.0007(5) 0.0009(5) 0.0001(5)
C7 0.0192(7) 0.0319(7) 0.0247(7) -0.0008(6) -0.0003(6) 0.0008(5)
C8 0.0255(8) 0.0360(8) 0.0228(7) 0.0011(6) -0.0008(6) 0.0012(6)
C9 0.0236(7) 0.0277(7) 0.0228(7) -0.0001(5) 0.0031(6) -0.0024(5)
C10 0.0219(7) 0.0219(6) 0.0228(7) 0.0032(5) 0.0028(5) -0.0008(5)
C11 0.0220(7) 0.0305(7) 0.0238(7) 0.0003(6) 0.0015(6) 0.0004(5)
C12 0.0194(7) 0.0266(7) 0.0297(8) 0.0038(6) -0.0002(6) 0.0015(5)
C13 0.0190(7) 0.0243(6) 0.0324(8) 0.0020(6) 0.0014(6) -0.0020(5)
C14 0.0220(7) 0.0283(7) 0.0327(8) 0.0008(6) 0.0033(6) 0.0003(6)
C15 0.0168(8) 0.0654(11) 0.0546(11) -0.0165(9) 0.0067(7) -0.0044(7)
C16 0.0188(9) 0.0927(15) 0.0632(12) -0.0359(11) -0.0004(8) -0.0105(9)
C17 0.0229(8) 0.0633(11) 0.0414(9) -0.0174(8) -0.0014(7) 0.0005(7)
C18 0.0280(9) 0.0681(11) 0.0443(10) -0.0106(9) 0.0153(7) -0.0047(8)
O1 0.0284(6) 0.0262(5) 0.0355(6) 0.0033(4) 0.0035(4) -0.0004(4)
O2 0.0365(6) 0.0488(6) 0.0349(6) -0.0051(5) 0.0138(5) -0.0109(5)
O3 0.0224(5) 0.0438(6) 0.0385(6) -0.0081(5) 0.0101(4) -0.0047(4)

loop_
_atom_type_symbol
_atom_type_description
_atom_type_scat_dispersion_real
_atom_type_scat_dispersion_imag
_atom_type_scat_source
C C 0.0033 0.0016 'International Tables Vol C Tables 4.2.6.8 and 6.1.1.4'
H H 0.0000 0.0000 'International Tables Vol C Tables 4.2.6.8 and 6.1.1.4'
O O 0.0106 0.0060 'International Tables Vol C Tables 4.2.6.8 and 6.1.1.4'

loop_
_geom_angle_atom_site_label_1
_geom_angle_atom_site_label_2
_geom_angle_atom_site_label_3
_geom_angle
O1 C1 C2 112.19(11)
O1 C1 C6 112.94(11)
C2 C1 C6 108.33(11)
O1 C1 H1 107.7
C2 C1 H1 107.7
C6 C1 H1 107.7
O2 C2 C3 124.09(13)
O2 C2 C1 120.87(13)
C3 C2 C1 114.94(12)
C2 C3 C4 109.39(11)
C2 C3 H3A 109.8
C4 C3 H3A 109.8
C2 C3 H3B 109.8
C4 C3 H3B 109.8
H3A C3 H3B 108.2
C5 C4 C3 111.11(11)
C5 C4 H4A 109.4
C3 C4 H4A 109.4
C5 C4 H4B 109.4
C3 C4 H4B 109.4
H4A C4 H4B 108.0
C4 C5 C6 113.77(11)
C4 C5 H5A 108.8
C6 C5 H5A 108.8
C4 C5 H5B 108.8
C6 C5 H5B 108.8
H5A C5 H5B 107.7
C10 C6 C7 104.06(10)
C10 C6 C5 109.72(10)
C7 C6 C5 110.92(11)
C10 C6 C1 111.68(10)
C7 C6 C1 111.92(11)
C5 C6 C1 108.51(10)
C8 C7 C6 104.94(11)
C8 C7 H7A 110.8
C6 C7 H7A 110.8
C8 C7 H7B 110.8
C6 C7 H7B 110.8
H7A C7 H7B 108.8
C7 C8 C9 103.62(11)
C7 C8 H8A 111.0
C9 C8 H8A 111.0
C7 C8 H8B 111.0
C9 C8 H8B 111.0
H8A C8 H8B 109.0
C10 C9 C8 104.22(11)
C10 C9 H9A 110.9
C8 C9 H9A 110.9
C10 C9 H9B 110.9
C8 C9 H9B 110.9
H9A C9 H9B 108.9
C11 C10 C9 130.00(12)
C11 C10 C6 121.16(12)
C9 C10 C6 108.67(11)
C10 C11 C12 131.97(13)
C10 C11 H11 114.0
C12 C11 H11 114.0
C13 C12 C17 117.89(13)
C13 C12 C11 125.37(12)
C17 C12 C11 116.68(13)
C12 C13 C14 120.80(13)
C12 C13 H13 119.6
C14 C13 H13 119.6
O3 C14 C15 123.65(13)
O3 C14 C13 115.59(12)
C15 C14 C13 120.76(13)
C14 C15 C16 118.45(14)
C14 C15 H15 120.8
C16 C15 H15 120.8
C17 C16 C15 121.35(15)
C17 C16 H16 119.3
C15 C16 H16 119.3
C16 C17 C12 120.73(15)
C16 C17 H17 119.6
C12 C17 H17 119.6
O3 C18 H18A 112.3
O3 C18 H18B 109.4
H18A C18 H18B 108.7
O3 C18 H18C 110.5
H18A C18 H18C 107.1
H18B C18 H18C 108.8
C1 O1 H1' 108.1
C14 O3 C18 117.54(11)

loop_
_geom_bond_atom_site_label_1
_geom_bond_atom_site_label_2
_geom_bond_distance
C1 O1 1.4117(16)
C1 C2 1.5142(19)
C1 C6 1.5549(18)
C1 H1 1.0000
C2 O2 1.2155(17)
C2 C3 1.502(2)
C3 C4 1.533(2)
C3 H3A 0.9900
C3 H3B 0.9900
C4 C5 1.5274(19)
C4 H4A 0.9900
C4 H4B 0.9900
C5 C6 1.5449(18)
C5 H5A 0.9900
C5 H5B 0.9900
C6 C10 1.5393(18)
C6 C7 1.5409(18)
C7 C8 1.5236(19)
C7 H7A 0.9900
C7 H7B 0.9900
C8 C9 1.5286(19)
C8 H8A 0.9900
C8 H8B 0.9900
C9 C10 1.5089(19)
C9 H9A 0.9900
C9 H9B 0.9900
C10 C11 1.3367(19)
C11 C12 1.4711(19)
C11 H11 0.9500
C12 C13 1.3925(19)
C12 C17 1.398(2)
C13 C14 1.3925(19)
C13 H13 0.9500
C14 O3 1.3758(17)
C14 C15 1.379(2)
C15 C16 1.387(2)
C15 H15 0.9500
C16 C17 1.375(2)
C16 H16 0.9500
C17 H17 0.9500
C18 O3 1.4282(17)
C18 H18A 0.9873
C18 H18B 0.9138
C18 H18C 0.9556
O1 H1' 0.9212
